data_7702535
loop_
_publ_author_name
'Gao, En-Qing'
'Zhao, Qi-Hua'
'Tang, Jin-Kui'
'Liao, Dai-Zheng'
'Jiang, Zong-Hui'
'Yan, Shi-Ping'

_publ_section_title
;
 A new one-dimensional coordination polymer and a new supramolecular dimer
 made of trinuclear copper(II) complexes: crystal structure and magnetic
 properties
;
_journal_issue 9
_journal_name_full 'Journal of the Chemical Society, Dalton Transactions'
_journal_page_first 1537
_journal_paper_doi 10.1039/b100142f
_journal_year 2001
_chemical_formula_sum 'C44 H88 Cl4 Cu6 N12 O36'
_chemical_formula_weight 1884.30
_space_group_IT_number 14
_space_group_name_Hall '-P 2yn'
_space_group_name_H-M_alt 'P 1 21/n 1'
_symmetry_cell_setting monoclinic
_symmetry_space_group_name_H-M 'P 1 21/n 1'
_atom_sites_solution_hydrogens geom
_atom_sites_solution_primary direct
_atom_sites_solution_secondary difmap
_audit_creation_method SHELXL-97
_cell_angle_alpha 90.00
_cell_angle_beta 102.6130(10)
_cell_angle_gamma 90.00
_cell_formula_units_Z 4
_cell_length_a 20.2579(13)
_cell_length_b 17.1410(11)
_cell_length_c 22.1609(14)
_cell_measurement_reflns_used 5595
_cell_measurement_temperature 293(2)
_cell_measurement_theta_max 52.632
_cell_measurement_theta_min 4.774
_cell_volume 7509.5(8)
_computing_cell_refinement 'Bruker SMART'
_computing_data_collection 'Bruker SMART'
_computing_data_reduction 'Bruker SHELXTL'
_computing_molecular_graphics 'Bruker SHELXTL'
_computing_publication_material 'Bruker SHELXTL'
_computing_structure_refinement 'SHELXL-97 (Sheldrick, 1997)'
_computing_structure_solution 'SHELXS-97 (Sheldrick, 1990)'
_diffrn_ambient_temperature 293(2)
_diffrn_measured_fraction_theta_full 0.985
_diffrn_measured_fraction_theta_max 0.985
_diffrn_measurement_device_type 'CCD area detector'
_diffrn_measurement_method 'omega scans'
_diffrn_radiation_monochromator graphite
_diffrn_radiation_source 'fine-focus sealed tube'
_diffrn_radiation_type MoK\a
_diffrn_radiation_wavelength 0.71073
_diffrn_reflns_av_R_equivalents 0.0308
_diffrn_reflns_av_sigmaI/netI 0.0365
_diffrn_reflns_limit_h_max 22
_diffrn_reflns_limit_h_min -24
_diffrn_reflns_limit_k_max 20
_diffrn_reflns_limit_k_min -20
_diffrn_reflns_limit_l_max 26
_diffrn_reflns_limit_l_min -18
_diffrn_reflns_number 30423
_diffrn_reflns_theta_full 25.03
_diffrn_reflns_theta_max 25.03
_diffrn_reflns_theta_min 1.54
_diffrn_standards_decay_% 2.5
_exptl_absorpt_coefficient_mu 1.905
_exptl_absorpt_correction_T_max 0.7019
_exptl_absorpt_correction_T_min 0.5553
_exptl_absorpt_correction_type none
_exptl_crystal_density_diffrn 1.667
_exptl_crystal_density_method 'not measured'
_exptl_crystal_F_000 3864
_exptl_crystal_size_max 0.35
_exptl_crystal_size_mid 0.25
_exptl_crystal_size_min 0.20
_refine_diff_density_max 0.986
_refine_diff_density_min -0.535
_refine_diff_density_rms 0.090
_refine_ls_extinction_method none
_refine_ls_goodness_of_fit_ref 1.014
_refine_ls_hydrogen_treatment mixed
_refine_ls_matrix_type full
_refine_ls_number_parameters 919
_refine_ls_number_reflns 13088
_refine_ls_number_restraints 0
_refine_ls_restrained_S_all 1.014
_refine_ls_R_factor_all 0.0828
_refine_ls_R_factor_gt 0.0509
_refine_ls_shift/su_max 0.001
_refine_ls_shift/su_mean 0.000
_refine_ls_structure_factor_coef Fsqd
_refine_ls_weighting_details 'calc w=1/[\s^2^(Fo^2^)+(0.0898P)^2^+2.6795P] where P=(Fo^2^+2Fc^2^)/3'
_refine_ls_weighting_scheme calc
_refine_ls_wR_factor_gt 0.1321
_refine_ls_wR_factor_ref 0.1560
_reflns_number_gt 8736
_reflns_number_total 13088
_reflns_threshold_expression >2sigma(I)
_cod_data_source_file b100142f.txt
_cod_data_source_block 2
_cod_depositor_comments
;
The following automatic conversions were performed:

data item '_symmetry_cell_setting' value 'Monoclinic' was changed to
'monoclinic' in accordance with the
/home/saulius/struct/COD-crude-data/automatic-downloads/DataCite-retrospective/RSC/depositions/lib/dictionaries/cif_core.dic
dictionary named 'cif_core.dic' version 2.4.2 last updated on
2011-04-26.

Automatic conversion script
Id: cif_fix_values 6909 2019-04-08 15:41:33Z antanas 
;
_cod_original_sg_symbol_H-M P2(1)/n
_cod_database_code 7702535

loop_
_symmetry_equiv_pos_as_xyz
'x, y, z'
'-x+1/2, y+1/2, -z+1/2'
'-x, -y, -z'
'x-1/2, -y-1/2, z-1/2'

loop_
_atom_site_label
_atom_site_type_symbol
_atom_site_fract_x
_atom_site_fract_y
_atom_site_fract_z
_atom_site_U_iso_or_equiv
_atom_site_adp_type
_atom_site_occupancy
_atom_site_symmetry_multiplicity
_atom_site_calc_flag
_atom_site_refinement_flags
Cu1 Cu 0.53461(3) 0.44227(3) 0.16456(3) 0.04408(16) Uani 1 1 d .
Cu2 Cu 0.65387(3) 0.20037(3) 0.27942(3) 0.04913(17) Uani 1 1 d .
Cu3 Cu 0.46756(3) 0.72219(3) 0.08472(3) 0.04673(17) Uani 1 1 d .
N1 N 0.59232(18) 0.4192(2) 0.24371(16) 0.0409(8) Uani 1 1 d .
N2 N 0.54596(18) 0.5473(2) 0.19565(17) 0.0428(9) Uani 1 1 d .
N3 N 0.74075(19) 0.1886(2) 0.34352(18) 0.0508(10) Uani 1 1 d .
N4 N 0.6679(2) 0.0906(2) 0.2517(2) 0.0584(11) Uani 1 1 d .
N5 N 0.4772(2) 0.8288(2) 0.12253(19) 0.0553(11) Uani 1 1 d .
N6 N 0.4002(2) 0.7686(2) 0.01385(18) 0.0519(10) Uani 1 1 d .
O1 O 0.52549(15) 0.32593(17) 0.15810(15) 0.0487(8) Uani 1 1 d .
O2 O 0.46950(16) 0.49125(18) 0.09344(15) 0.0527(8) Uani 1 1 d .
O3 O 0.57792(16) 0.22286(17) 0.20771(15) 0.0499(8) Uani 1 1 d .
O4 O 0.64852(16) 0.31262(17) 0.29668(14) 0.0495(8) Uani 1 1 d .
O5 O 0.44535(17) 0.61239(17) 0.05780(15) 0.0539(8) Uani 1 1 d .
O6 O 0.51722(17) 0.67394(17) 0.16245(14) 0.0517(8) Uani 1 1 d .
O7 O 0.6115(2) 0.4462(3) 0.1008(2) 0.0947(14) Uani 1 1 d .
O8 O 0.5733(2) 0.1721(3) 0.3408(2) 0.0927(14) Uani 1 1 d .
O9 O 0.5637(2) 0.7164(2) 0.04373(19) 0.0742(11) Uani 1 1 d .
C1 C 0.5675(2) 0.2953(2) 0.2013(2) 0.0417(10) Uani 1 1 d .
C2 C 0.6077(2) 0.3456(3) 0.2527(2) 0.0423(10) Uani 1 1 d .
C3 C 0.5159(2) 0.6005(2) 0.1580(2) 0.0414(10) Uani 1 1 d .
C4 C 0.4733(2) 0.5650(3) 0.0979(2) 0.0478(11) Uani 1 1 d .
C5 C 0.6164(2) 0.4834(3) 0.2809(2) 0.0444(11) Uani 1 1 d .
C6 C 0.5899(2) 0.5556(3) 0.2548(2) 0.0429(10) Uani 1 1 d .
C7 C 0.6072(3) 0.6246(3) 0.2864(2) 0.0513(12) Uani 1 1 d .
H7A H 0.5896 0.6718 0.2695 0.062 Uiso 1 1 calc R
C8 C 0.6515(3) 0.6220(3) 0.3439(2) 0.0631(14) Uani 1 1 d .
H8A H 0.6642 0.6682 0.3653 0.076 Uiso 1 1 calc R
C9 C 0.6769(3) 0.5524(3) 0.3696(2) 0.0751(18) Uani 1 1 d .
H9A H 0.7058 0.5518 0.4084 0.090 Uiso 1 1 calc R
C10 C 0.6598(3) 0.4829(3) 0.3380(2) 0.0588(13) Uani 1 1 d .
H10A H 0.6777 0.4360 0.3555 0.071 Uiso 1 1 calc R
C11 C 0.7566(3) 0.1045(3) 0.3448(3) 0.0681(15) Uani 1 1 d .
H11C H 0.7311 0.0774 0.3706 0.082 Uiso 1 1 calc R
H11D H 0.8044 0.0966 0.3621 0.082 Uiso 1 1 calc R
C12 C 0.7387(3) 0.0724(3) 0.2801(3) 0.0698(16) Uani 1 1 d .
H12C H 0.7681 0.0951 0.2556 0.084 Uiso 1 1 calc R
H12D H 0.7453 0.0164 0.2812 0.084 Uiso 1 1 calc R
C13 C 0.7938(3) 0.2345(4) 0.3236(3) 0.0744(17) Uani 1 1 d .
H13D H 0.8356 0.2293 0.3536 0.112 Uiso 1 1 calc R
H13E H 0.7807 0.2885 0.3200 0.112 Uiso 1 1 calc R
H13F H 0.7995 0.2158 0.2843 0.112 Uiso 1 1 calc R
C14 C 0.7354(3) 0.2162(4) 0.4048(3) 0.0698(16) Uani 1 1 d .
H14D H 0.7779 0.2092 0.4334 0.105 Uiso 1 1 calc R
H14E H 0.7010 0.1870 0.4186 0.105 Uiso 1 1 calc R
H14F H 0.7236 0.2706 0.4025 0.105 Uiso 1 1 calc R
C15 C 0.6585(4) 0.0851(4) 0.1825(3) 0.087(2) Uani 1 1 d .
H15A H 0.6654 0.0322 0.1711 0.131 Uiso 1 1 calc R
H15B H 0.6905 0.1185 0.1691 0.131 Uiso 1 1 calc R
H15C H 0.6134 0.1011 0.1631 0.131 Uiso 1 1 calc R
C16 C 0.6230(3) 0.0343(3) 0.2724(4) 0.0816(19) Uani 1 1 d .
H16A H 0.6313 -0.0170 0.2583 0.122 Uiso 1 1 calc R
H16B H 0.5767 0.0485 0.2558 0.122 Uiso 1 1 calc R
H16C H 0.6314 0.0345 0.3168 0.122 Uiso 1 1 calc R
C17 C 0.3914(4) 0.8510(4) 0.0296(3) 0.102(3) Uani 1 1 d .
H17B H 0.3830 0.8818 -0.0081 0.122 Uiso 1 1 calc R
H17C H 0.3519 0.8554 0.0475 0.122 Uiso 1 1 calc R
C18 C 0.4481(4) 0.8823(3) 0.0716(3) 0.094(2) Uani 1 1 d .
H18A H 0.4347 0.9302 0.0890 0.113 Uiso 1 1 calc R
H18B H 0.4828 0.8953 0.0492 0.113 Uiso 1 1 calc R
C19 C 0.4225(3) 0.7589(5) -0.0444(3) 0.090(2) Uani 1 1 d .
H19A H 0.3896 0.7815 -0.0776 0.135 Uiso 1 1 calc R
H19B H 0.4273 0.7043 -0.0523 0.135 Uiso 1 1 calc R
H19C H 0.4652 0.7845 -0.0415 0.135 Uiso 1 1 calc R
C20 C 0.3338(3) 0.7285(4) 0.0044(3) 0.092(2) Uani 1 1 d .
H20D H 0.3028 0.7520 -0.0298 0.137 Uiso 1 1 calc R
H20E H 0.3162 0.7334 0.0411 0.137 Uiso 1 1 calc R
H20F H 0.3394 0.6743 -0.0042 0.137 Uiso 1 1 calc R
C21 C 0.5487(3) 0.8507(3) 0.1497(3) 0.0746(17) Uani 1 1 d .
H21A H 0.5500 0.9023 0.1669 0.112 Uiso 1 1 calc R
H21B H 0.5743 0.8498 0.1180 0.112 Uiso 1 1 calc R
H21C H 0.5678 0.8143 0.1816 0.112 Uiso 1 1 calc R
C22 C 0.4394(3) 0.8311(4) 0.1730(3) 0.0824(18) Uani 1 1 d .
H22A H 0.4437 0.8820 0.1916 0.124 Uiso 1 1 calc R
H22B H 0.4576 0.7927 0.2037 0.124 Uiso 1 1 calc R
H22C H 0.3925 0.8201 0.1564 0.124 Uiso 1 1 calc R
Cu1' Cu 0.46417(3) 0.45348(3) 0.32535(3) 0.05231(17) Uani 1 1 d .
Cu2' Cu 0.51280(3) 0.72735(3) 0.42483(3) 0.05173(18) Uani 1 1 d .
Cu3' Cu 0.36131(3) 0.21171(3) 0.20248(3) 0.05356(18) Uani 1 1 d .
N1' N 0.4395(2) 0.5595(2) 0.30388(18) 0.0507(10) Uani 1 1 d .
N2' N 0.40889(18) 0.4329(2) 0.24503(17) 0.0443(9) Uani 1 1 d .
N3' N 0.5054(2) 0.8379(2) 0.39303(19) 0.0563(10) Uani 1 1 d .
N4' N 0.5808(2) 0.7669(3) 0.49903(19) 0.0621(12) Uani 1 1 d .
N5' N 0.2709(2) 0.1989(2) 0.1437(2) 0.0565(11) Uani 1 1 d .
N6' N 0.3497(2) 0.1022(3) 0.2334(3) 0.0760(15) Uani 1 1 d .
O1' O 0.5170(2) 0.4984(2) 0.40262(17) 0.0718(11) Uani 1 1 d .
O2' O 0.48148(16) 0.34005(19) 0.32728(15) 0.0539(8) Uani 1 1 d .
O3' O 0.5357(2) 0.6163(2) 0.44574(17) 0.0689(10) Uani 1 1 d .
O4' O 0.46242(18) 0.68424(19) 0.34474(15) 0.0578(9) Uani 1 1 d .
O5' O 0.43902(16) 0.23623(18) 0.27291(16) 0.0554(9) Uani 1 1 d .
O6' O 0.36168(17) 0.32548(19) 0.18710(15) 0.0556(8) Uani 1 1 d .
O8' O 0.4190(2) 0.7205(2) 0.46549(19) 0.0790(12) Uani 1 1 d .
O9' O 0.4320(2) 0.1854(3) 0.1374(2) 0.1064(18) Uani 1 1 d .
C1' C 0.5104(3) 0.5715(3) 0.4025(2) 0.0604(14) Uani 1 1 d .
C2' C 0.4668(2) 0.6105(3) 0.3449(2) 0.0494(11) Uani 1 1 d .
C3' C 0.3995(2) 0.3592(3) 0.2320(2) 0.0466(11) Uani 1 1 d .
C4' C 0.4435(2) 0.3078(3) 0.2823(2) 0.0483(11) Uani 1 1 d .
C5' C 0.3950(2) 0.5695(3) 0.2454(2) 0.0443(10) Uani 1 1 d .
C6' C 0.3763(2) 0.4995(3) 0.2132(2) 0.0455(11) Uani 1 1 d .
C7' C 0.3309(3) 0.4994(3) 0.1567(2) 0.0568(13) Uani 1 1 d .
H7'A H 0.3186 0.4529 0.1356 0.068 Uiso 1 1 calc R
C8' C 0.3045(3) 0.5691(3) 0.1323(3) 0.0672(15) Uani 1 1 d .
H8'A H 0.2733 0.5696 0.0947 0.081 Uiso 1 1 calc R
C9' C 0.3234(3) 0.6388(3) 0.1627(2) 0.0621(14) Uani 1 1 d .
H9'A H 0.3059 0.6856 0.1447 0.074 Uiso 1 1 calc R
C10' C 0.3682(3) 0.6396(3) 0.2195(2) 0.0526(12) Uani 1 1 d .
H10B H 0.3803 0.6865 0.2401 0.063 Uiso 1 1 calc R
C11' C 0.5327(4) 0.8853(3) 0.4478(3) 0.104(3) Uani 1 1 d .
H11A H 0.5456 0.9359 0.4345 0.124 Uiso 1 1 calc R
H11B H 0.4974 0.8935 0.4704 0.124 Uiso 1 1 calc R
C12' C 0.5899(4) 0.8515(4) 0.4886(4) 0.111(3) Uani 1 1 d .
H12A H 0.5977 0.8785 0.5280 0.134 Uiso 1 1 calc R
H12B H 0.6296 0.8587 0.4714 0.134 Uiso 1 1 calc R
C13' C 0.5437(4) 0.8440(5) 0.3435(3) 0.104(2) Uani 1 1 d .
H13A H 0.5406 0.8963 0.3277 0.156 Uiso 1 1 calc R
H13B H 0.5250 0.8084 0.3107 0.156 Uiso 1 1 calc R
H13C H 0.5903 0.8311 0.3599 0.156 Uiso 1 1 calc R
C14' C 0.4359(3) 0.8615(4) 0.3647(3) 0.0830(18) Uani 1 1 d .
H14A H 0.4357 0.9143 0.3503 0.125 Uiso 1 1 calc R
H14B H 0.4084 0.8578 0.3948 0.125 Uiso 1 1 calc R
H14C H 0.4180 0.8277 0.3305 0.125 Uiso 1 1 calc R
C15' C 0.6480(3) 0.7275(5) 0.5051(3) 0.097(2) Uani 1 1 d .
H15D H 0.6792 0.7476 0.5407 0.145 Uiso 1 1 calc R
H15E H 0.6652 0.7375 0.4687 0.145 Uiso 1 1 calc R
H15F H 0.6428 0.6723 0.5097 0.145 Uiso 1 1 calc R
C16' C 0.5581(4) 0.7494(5) 0.5559(3) 0.100(2) Uani 1 1 d .
H16D H 0.5909 0.7684 0.5908 0.151 Uiso 1 1 calc R
H16E H 0.5533 0.6940 0.5595 0.151 Uiso 1 1 calc R
H16F H 0.5154 0.7743 0.5546 0.151 Uiso 1 1 calc R
C17' C 0.2780(5) 0.0845(5) 0.2054(6) 0.172(5) Uani 1 1 d .
H17A H 0.2729 0.0283 0.2023 0.206 Uiso 1 1 calc R
H17D H 0.2506 0.1028 0.2333 0.206 Uiso 1 1 calc R
C18' C 0.2525(3) 0.1159(4) 0.1481(3) 0.0828(19) Uani 1 1 d .
H18C H 0.2036 0.1112 0.1387 0.099 Uiso 1 1 calc R
H18D H 0.2694 0.0863 0.1173 0.099 Uiso 1 1 calc R
C19' C 0.3982(6) 0.0481(5) 0.2186(5) 0.156(5) Uani 1 1 d .
H19D H 0.3907 -0.0027 0.2340 0.234 Uiso 1 1 calc R
H19E H 0.4431 0.0653 0.2374 0.234 Uiso 1 1 calc R
H19F H 0.3933 0.0457 0.1746 0.234 Uiso 1 1 calc R
C20' C 0.3553(4) 0.0998(4) 0.3013(4) 0.110(3) Uani 1 1 d .
H20A H 0.3494 0.0471 0.3138 0.166 Uiso 1 1 calc R
H20B H 0.3210 0.1324 0.3119 0.166 Uiso 1 1 calc R
H20C H 0.3991 0.1183 0.3220 0.166 Uiso 1 1 calc R
C21' C 0.2728(3) 0.2188(4) 0.0800(3) 0.0790(18) Uani 1 1 d .
H21D H 0.2287 0.2116 0.0539 0.118 Uiso 1 1 calc R
H21E H 0.3047 0.1857 0.0661 0.118 Uiso 1 1 calc R
H21F H 0.2863 0.2723 0.0781 0.118 Uiso 1 1 calc R
C22' C 0.2209(3) 0.2472(4) 0.1651(3) 0.0791(19) Uani 1 1 d .
H22D H 0.1776 0.2413 0.1374 0.119 Uiso 1 1 calc R
H22E H 0.2346 0.3009 0.1660 0.119 Uiso 1 1 calc R
H22F H 0.2178 0.2310 0.2058 0.119 Uiso 1 1 calc R
Cl1 Cl 0.36358(11) 0.07216(9) 0.98517(8) 0.0839(5) Uani 1 1 d .
O11 O 0.3052(7) 0.0973(7) 0.9478(6) 0.321(9) Uani 1 1 d .
O12 O 0.3952(6) 0.1416(4) 1.0000(5) 0.221(5) Uani 1 1 d .
O13 O 0.3450(4) 0.0372(3) 1.0338(3) 0.149(3) Uani 1 1 d .
O14 O 0.3980(4) 0.0217(3) 0.9535(3) 0.142(3) Uani 1 1 d .
Cl2 Cl 0.76488(7) 0.33174(9) 0.16771(7) 0.0691(4) Uani 1 1 d .
O15 O 0.7827(4) 0.3138(6) 0.1129(3) 0.186(4) Uani 1 1 d .
O16 O 0.7326(5) 0.3972(5) 0.1618(6) 0.278(7) Uani 1 1 d .
O17 O 0.7202(3) 0.2719(4) 0.1775(3) 0.145(3) Uani 1 1 d .
O18 O 0.8247(3) 0.3353(4) 0.2135(2) 0.126(2) Uani 1 1 d .
Cl3 Cl 0.66222(11) 0.06654(9) 0.50122(8) 0.0843(5) Uani 1 1 d .
O19 O 0.7325(4) 0.0784(7) 0.5168(5) 0.245(6) Uani 1 1 d .
O20 O 0.6507(6) 0.0323(5) 0.4461(4) 0.214(5) Uani 1 1 d .
O21 O 0.6337(6) 0.1374(4) 0.4957(5) 0.227(5) Uani 1 1 d .
O22 O 0.6369(4) 0.0203(3) 0.5433(3) 0.136(2) Uani 1 1 d .
Cl4 Cl 0.26771(12) 0.35482(11) 0.32547(8) 0.0996(6) Uani 1 1 d .
O23 O 0.3190(5) 0.4181(4) 0.3456(5) 0.212(4) Uani 1 1 d .
O24 O 0.2385(3) 0.3416(4) 0.3740(3) 0.1212(19) Uani 1 1 d .
O25 O 0.3028(3) 0.2877(3) 0.3128(2) 0.1039(16) Uani 1 1 d .
O26 O 0.2205(6) 0.3778(6) 0.2747(3) 0.279(7) Uani 1 1 d .
O27 O 0.2166(6) 0.9737(7) 0.0313(4) 0.256(5) Uani 1 1 d .
O28 O 0.3883(4) 0.5728(5) 0.4967(4) 0.221(5) Uani 1 1 d .
O29 O 0.3818(3) 0.4273(3) 0.9909(2) 0.1018(16) Uani 1 1 d .

loop_
_atom_site_aniso_label
_atom_site_aniso_U_11
_atom_site_aniso_U_22
_atom_site_aniso_U_33
_atom_site_aniso_U_23
_atom_site_aniso_U_13
_atom_site_aniso_U_12
Cu1 0.0463(3) 0.0309(3) 0.0494(3) 0.0017(2) -0.0019(2) 0.0029(2)
Cu2 0.0466(3) 0.0335(3) 0.0595(4) 0.0052(3) -0.0053(3) 0.0027(2)
Cu3 0.0563(4) 0.0325(3) 0.0450(3) 0.0003(2) -0.0027(3) 0.0082(2)
N1 0.047(2) 0.0312(19) 0.043(2) 0.0066(16) 0.0067(16) 0.0030(16)
N2 0.045(2) 0.035(2) 0.046(2) 0.0005(17) 0.0057(17) 0.0065(16)
N3 0.044(2) 0.047(2) 0.056(2) 0.0077(19) -0.0007(18) 0.0009(18)
N4 0.059(3) 0.040(2) 0.069(3) 0.002(2) -0.002(2) 0.0065(19)
N5 0.067(3) 0.037(2) 0.056(2) 0.0015(19) 0.000(2) 0.0076(19)
N6 0.060(3) 0.044(2) 0.043(2) -0.0037(18) -0.0052(19) 0.0086(19)
O1 0.0435(18) 0.0347(16) 0.0589(19) 0.0025(15) -0.0083(15) 0.0006(13)
O2 0.054(2) 0.0342(17) 0.061(2) -0.0034(15) -0.0061(16) 0.0029(14)
O3 0.0483(19) 0.0313(17) 0.063(2) 0.0065(15) -0.0042(15) -0.0031(13)
O4 0.0542(19) 0.0350(17) 0.0520(18) 0.0040(14) -0.0044(15) 0.0034(14)
O5 0.062(2) 0.0374(17) 0.0517(18) 0.0007(15) -0.0102(16) 0.0038(15)
O6 0.064(2) 0.0322(17) 0.0509(18) 0.0007(14) -0.0041(15) 0.0061(15)
O7 0.093(3) 0.097(3) 0.107(3) 0.011(3) 0.048(3) 0.014(3)
O8 0.070(3) 0.110(4) 0.101(3) 0.032(3) 0.025(2) 0.018(3)
O9 0.063(2) 0.073(3) 0.088(3) -0.005(2) 0.019(2) 0.0006(19)
C1 0.037(2) 0.035(2) 0.051(3) 0.004(2) 0.006(2) -0.0023(19)
C2 0.038(2) 0.043(3) 0.046(2) 0.003(2) 0.010(2) -0.001(2)
C3 0.047(3) 0.031(2) 0.045(2) 0.002(2) 0.009(2) 0.0061(19)
C4 0.048(3) 0.037(3) 0.055(3) 0.001(2) 0.004(2) 0.004(2)
C5 0.054(3) 0.040(2) 0.039(2) 0.002(2) 0.009(2) 0.003(2)
C6 0.050(3) 0.041(2) 0.038(2) -0.001(2) 0.009(2) 0.005(2)
C7 0.067(3) 0.037(3) 0.050(3) -0.005(2) 0.015(2) 0.005(2)
C8 0.094(4) 0.048(3) 0.044(3) -0.010(2) 0.007(3) 0.000(3)
C9 0.112(5) 0.059(4) 0.044(3) -0.003(3) -0.006(3) -0.006(3)
C10 0.083(4) 0.045(3) 0.042(3) 0.006(2) -0.001(2) 0.002(3)
C11 0.061(3) 0.058(3) 0.078(4) 0.020(3) 0.001(3) 0.013(3)
C12 0.069(4) 0.051(3) 0.087(4) 0.004(3) 0.010(3) 0.014(3)
C13 0.044(3) 0.083(4) 0.091(4) 0.018(3) 0.003(3) -0.015(3)
C14 0.066(4) 0.074(4) 0.061(3) 0.004(3) -0.005(3) -0.001(3)
C15 0.108(5) 0.068(4) 0.076(4) -0.017(3) -0.002(4) 0.019(4)
C16 0.074(4) 0.050(3) 0.120(5) -0.001(4) 0.019(4) -0.014(3)
C17 0.148(7) 0.057(4) 0.075(4) -0.005(3) -0.028(4) 0.035(4)
C18 0.126(6) 0.036(3) 0.095(5) 0.012(3) -0.032(4) 0.005(3)
C19 0.089(5) 0.124(6) 0.053(3) 0.009(4) 0.007(3) 0.011(4)
C20 0.068(4) 0.109(5) 0.086(5) 0.027(4) -0.010(3) 0.004(4)
C21 0.077(4) 0.059(3) 0.080(4) -0.014(3) 0.000(3) -0.005(3)
C22 0.102(5) 0.065(4) 0.088(4) -0.022(3) 0.035(4) 0.009(3)
Cu1' 0.0561(4) 0.0390(3) 0.0559(4) -0.0019(3) -0.0005(3) -0.0038(3)
Cu2' 0.0606(4) 0.0440(3) 0.0450(3) -0.0031(3) -0.0007(3) -0.0066(3)
Cu3' 0.0455(3) 0.0386(3) 0.0713(4) -0.0106(3) 0.0012(3) -0.0006(2)
N1' 0.059(3) 0.047(2) 0.043(2) -0.0011(18) 0.0043(18) -0.0080(19)
N2' 0.041(2) 0.039(2) 0.051(2) -0.0014(18) 0.0050(17) -0.0022(16)
N3' 0.060(3) 0.049(2) 0.056(2) 0.002(2) 0.005(2) -0.008(2)
N4' 0.072(3) 0.057(3) 0.050(2) -0.005(2) -0.002(2) -0.010(2)
N5' 0.046(2) 0.058(3) 0.062(3) -0.017(2) 0.006(2) 0.0004(19)
N6' 0.072(3) 0.038(2) 0.106(4) -0.008(3) -0.007(3) 0.001(2)
O1' 0.098(3) 0.044(2) 0.060(2) 0.0019(17) -0.013(2) 0.0065(19)
O2' 0.0502(19) 0.0446(18) 0.061(2) -0.0001(16) -0.0016(16) -0.0030(15)
O3' 0.086(3) 0.055(2) 0.054(2) -0.0023(18) -0.0092(19) -0.0016(19)
O4' 0.071(2) 0.0403(19) 0.054(2) -0.0028(16) -0.0038(17) -0.0016(16)
O5' 0.0483(19) 0.0393(19) 0.074(2) -0.0094(17) 0.0031(16) 0.0041(14)
O6' 0.058(2) 0.0417(18) 0.060(2) -0.0061(16) -0.0014(17) -0.0052(15)
O8' 0.069(3) 0.085(3) 0.082(3) 0.015(2) 0.016(2) -0.009(2)
O9' 0.061(3) 0.151(5) 0.115(4) -0.076(3) 0.035(2) -0.036(3)
C1' 0.071(4) 0.050(3) 0.053(3) -0.002(3) -0.002(3) 0.000(3)
C2' 0.057(3) 0.046(3) 0.044(3) 0.001(2) 0.006(2) -0.001(2)
C3' 0.044(3) 0.045(3) 0.053(3) -0.004(2) 0.016(2) -0.003(2)
C4' 0.038(3) 0.045(3) 0.062(3) -0.002(2) 0.012(2) -0.002(2)
C5' 0.046(3) 0.041(2) 0.047(3) 0.002(2) 0.011(2) -0.004(2)
C6' 0.044(3) 0.046(3) 0.048(3) 0.000(2) 0.012(2) -0.005(2)
C7' 0.069(3) 0.046(3) 0.051(3) 0.000(2) 0.001(2) -0.003(2)
C8' 0.073(4) 0.068(4) 0.053(3) 0.004(3) -0.003(3) 0.000(3)
C9' 0.070(4) 0.055(3) 0.059(3) 0.013(3) 0.009(3) -0.003(3)
C10' 0.064(3) 0.044(3) 0.051(3) 0.005(2) 0.014(2) -0.006(2)
C11' 0.141(7) 0.049(4) 0.098(5) -0.009(4) -0.024(5) -0.015(4)
C12' 0.125(6) 0.069(4) 0.112(6) -0.012(4) -0.034(5) -0.025(4)
C13' 0.105(6) 0.112(6) 0.110(6) 0.041(5) 0.053(5) 0.003(5)
C14' 0.075(4) 0.073(4) 0.099(5) 0.018(4) 0.013(4) 0.008(3)
C15' 0.067(4) 0.131(6) 0.080(4) -0.021(4) -0.009(3) 0.001(4)
C16' 0.097(5) 0.153(7) 0.047(3) -0.018(4) 0.009(3) -0.033(5)
C17' 0.146(8) 0.076(5) 0.239(12) 0.034(7) -0.079(8) -0.054(6)
C18' 0.060(4) 0.075(4) 0.106(5) -0.018(4) 0.003(4) -0.012(3)
C19' 0.255(13) 0.076(5) 0.159(9) 0.020(6) 0.092(9) 0.084(7)
C20' 0.140(7) 0.064(4) 0.138(7) 0.013(5) 0.054(6) -0.002(4)
C21' 0.063(4) 0.098(5) 0.070(4) -0.011(4) 0.002(3) 0.008(3)
C22' 0.046(3) 0.086(4) 0.098(5) -0.031(4) 0.001(3) 0.014(3)
Cl1 0.1287(15) 0.0462(8) 0.0778(10) 0.0034(8) 0.0247(10) -0.0025(9)
O11 0.293(14) 0.252(12) 0.319(15) -0.049(11) -0.144(13) 0.078(11)
O12 0.356(12) 0.106(5) 0.276(10) -0.075(6) 0.235(10) -0.090(6)
O13 0.210(7) 0.093(4) 0.185(7) 0.026(4) 0.131(6) 0.021(4)
O14 0.259(8) 0.074(3) 0.121(4) -0.006(3) 0.101(5) 0.016(4)
Cl2 0.0603(8) 0.0601(8) 0.0816(10) -0.0068(7) 0.0037(7) -0.0025(7)
O15 0.150(6) 0.310(11) 0.102(5) -0.032(6) 0.037(4) -0.075(6)
O16 0.182(8) 0.127(6) 0.444(17) -0.098(8) -0.105(9) 0.067(6)
O17 0.122(5) 0.189(6) 0.125(5) -0.018(4) 0.026(4) -0.091(5)
O18 0.094(4) 0.178(6) 0.092(3) 0.028(4) -0.012(3) -0.057(4)
Cl3 0.1237(15) 0.0535(9) 0.0787(10) -0.0006(8) 0.0286(10) -0.0115(9)
O19 0.145(7) 0.306(12) 0.245(10) 0.150(10) -0.044(7) -0.079(8)
O20 0.353(13) 0.183(7) 0.139(6) -0.060(5) 0.121(7) -0.143(8)
O21 0.330(12) 0.104(5) 0.334(12) 0.063(6) 0.260(10) 0.054(6)
O22 0.219(7) 0.092(4) 0.120(4) 0.005(3) 0.087(5) -0.026(4)
Cl4 0.1517(18) 0.0772(12) 0.0776(11) 0.0099(9) 0.0417(12) 0.0502(12)
O23 0.342(12) 0.086(5) 0.275(10) 0.003(6) 0.211(10) 0.005(6)
O24 0.101(4) 0.146(5) 0.131(5) -0.015(4) 0.055(3) 0.002(4)
O25 0.126(4) 0.079(3) 0.108(4) 0.002(3) 0.027(3) 0.043(3)
O26 0.457(16) 0.258(10) 0.084(4) -0.025(5) -0.022(6) 0.276(11)
O27 0.293(13) 0.276(12) 0.197(9) 0.006(8) 0.051(9) -0.020(10)
O28 0.134(6) 0.215(8) 0.272(9) 0.181(8) -0.051(6) -0.034(5)
O29 0.102(4) 0.107(4) 0.086(3) -0.033(3) -0.003(3) 0.002(3)

loop_
_atom_type_symbol
_atom_type_description
_atom_type_scat_dispersion_real
_atom_type_scat_dispersion_imag
_atom_type_scat_source
C C 0.0033 0.0016 'International Tables Vol C Tables 4.2.6.8 and 6.1.1.4'
H H 0.0000 0.0000 'International Tables Vol C Tables 4.2.6.8 and 6.1.1.4'
N N 0.0061 0.0033 'International Tables Vol C Tables 4.2.6.8 and 6.1.1.4'
O O 0.0106 0.0060 'International Tables Vol C Tables 4.2.6.8 and 6.1.1.4'
Cl Cl 0.1484 0.1585 'International Tables Vol C Tables 4.2.6.8 and 6.1.1.4'
Cu Cu 0.3201 1.2651 'International Tables Vol C Tables 4.2.6.8 and 6.1.1.4'

loop_
_geom_angle_atom_site_label_1
_geom_angle_atom_site_label_2
_geom_angle_atom_site_label_3
_geom_angle
N2 Cu1 N1 82.21(15)
N2 Cu1 O1 163.43(15)
N1 Cu1 O1 83.61(13)
N2 Cu1 O2 84.05(14)
N1 Cu1 O2 165.19(14)
O1 Cu1 O2 109.02(12)
N2 Cu1 O7 98.45(16)
N1 Cu1 O7 101.87(16)
O1 Cu1 O7 92.83(15)
O2 Cu1 O7 85.60(16)
O4 Cu2 O3 84.27(12)
O4 Cu2 N3 92.16(14)
O3 Cu2 N3 169.80(15)
O4 Cu2 N4 170.81(17)
O3 Cu2 N4 94.18(15)
N3 Cu2 N4 87.83(16)
O4 Cu2 O8 90.81(16)
O3 Cu2 O8 89.36(15)
N3 Cu2 O8 100.26(16)
N4 Cu2 O8 98.24(18)
O6 Cu3 O5 84.52(12)
O6 Cu3 N5 91.88(14)
O5 Cu3 N5 168.76(17)
O6 Cu3 N6 167.95(17)
O5 Cu3 N6 94.00(14)
N5 Cu3 N6 87.30(16)
O6 Cu3 O9 90.71(15)
O5 Cu3 O9 89.80(15)
N5 Cu3 O9 100.91(16)
N6 Cu3 O9 101.26(17)
C2 N1 C5 129.1(4)
C2 N1 Cu1 114.5(3)
C5 N1 Cu1 116.1(3)
C3 N2 C6 129.4(4)
C3 N2 Cu1 115.2(3)
C6 N2 Cu1 115.2(3)
C14 N3 C13 108.1(4)
C14 N3 C11 111.0(4)
C13 N3 C11 111.0(4)
C14 N3 Cu2 113.0(3)
C13 N3 Cu2 108.5(3)
C11 N3 Cu2 105.3(3)
C16 N4 C12 109.9(5)
C16 N4 C15 109.2(5)
C12 N4 C15 108.6(5)
C16 N4 Cu2 112.3(4)
C12 N4 Cu2 104.8(3)
C15 N4 Cu2 111.9(3)
C18 N5 C22 112.0(5)
C18 N5 C21 110.0(5)
C22 N5 C21 107.7(4)
C18 N5 Cu3 105.2(3)
C22 N5 Cu3 108.7(3)
C21 N5 Cu3 113.4(3)
C19 N6 C17 113.1(5)
C19 N6 C20 105.5(5)
C17 N6 C20 108.8(5)
C19 N6 Cu3 110.9(4)
C17 N6 Cu3 107.0(3)
C20 N6 Cu3 111.5(3)
C1 O1 Cu1 109.1(3)
C4 O2 Cu1 109.7(3)
C1 O3 Cu2 111.2(3)
C2 O4 Cu2 110.0(3)
C4 O5 Cu3 111.4(3)
C3 O6 Cu3 110.5(3)
O1 C1 O3 124.7(4)
O1 C1 C2 120.1(4)
O3 C1 C2 115.2(4)
O4 C2 N1 130.1(4)
O4 C2 C1 118.5(4)
N1 C2 C1 111.4(4)
O6 C3 N2 130.7(4)
O6 C3 C4 117.3(4)
N2 C3 C4 112.0(4)
O5 C4 O2 125.7(4)
O5 C4 C3 116.1(4)
O2 C4 C3 118.2(4)
C10 C5 N1 127.5(4)
C10 C5 C6 119.3(4)
N1 C5 C6 113.2(4)
C7 C6 N2 126.4(4)
C7 C6 C5 120.5(4)
N2 C6 C5 113.2(4)
C6 C7 C8 118.7(4)
C9 C8 C7 121.0(5)
C8 C9 C10 120.6(5)
C5 C10 C9 119.9(5)
N3 C11 C12 109.5(4)
N4 C12 C11 110.0(5)
C18 C17 N6 113.2(5)
C17 C18 N5 113.5(5)
N1' Cu1' N2' 82.88(16)
N1' Cu1' O1' 84.74(15)
N2' Cu1' O1' 167.57(15)
N1' Cu1' O2' 166.98(15)
N2' Cu1' O2' 84.49(14)
O1' Cu1' O2' 107.81(14)
O4' Cu2' O3' 84.28(14)
O4' Cu2' N3' 93.04(15)
O3' Cu2' N3' 167.52(18)
O4' Cu2' N4' 168.27(18)
O3' Cu2' N4' 92.80(16)
N3' Cu2' N4' 87.37(17)
O4' Cu2' O8' 91.39(15)
O3' Cu2' O8' 91.76(16)
N3' Cu2' O8' 100.51(17)
N4' Cu2' O8' 100.07(18)
O6' Cu3' O5' 84.01(13)
O6' Cu3' N5' 91.91(16)
O5' Cu3' N5' 167.16(16)
O6' Cu3' N6' 166.9(2)
O5' Cu3' N6' 93.46(17)
N5' Cu3' N6' 87.77(19)
O6' Cu3' O9' 93.41(18)
O5' Cu3' O9' 92.25(15)
N5' Cu3' O9' 100.16(17)
N6' Cu3' O9' 99.5(2)
C2' N1' C5' 130.4(4)
C2' N1' Cu1' 114.7(3)
C5' N1' Cu1' 114.9(3)
C3' N2' C6' 129.7(4)
C3' N2' Cu1' 114.3(3)
C6' N2' Cu1' 115.2(3)
C11' N3' C14' 110.8(5)
C11' N3' C13' 114.4(6)
C14' N3' C13' 105.9(5)
C11' N3' Cu2' 104.2(3)
C14' N3' Cu2' 113.5(3)
C13' N3' Cu2' 108.3(4)
C16' N4' C12' 114.0(6)
C16' N4' C15' 106.3(5)
C12' N4' C15' 108.2(6)
C16' N4' Cu2' 110.2(4)
C12' N4' Cu2' 106.7(4)
C15' N4' Cu2' 111.5(4)
C21' N5' C22' 110.3(5)
C21' N5' C18' 110.4(5)
C22' N5' C18' 108.7(5)
C21' N5' Cu3' 112.8(3)
C22' N5' Cu3' 108.9(3)
C18' N5' Cu3' 105.6(3)
C19' N6' C17' 115.4(8)
C19' N6' C20' 107.9(6)
C17' N6' C20' 105.7(8)
C19' N6' Cu3' 112.5(5)
C17' N6' Cu3' 102.9(4)
C20' N6' Cu3' 112.3(4)
C1' O1' Cu1' 110.4(3)
C4' O2' Cu1' 110.1(3)
C1' O3' Cu2' 112.0(3)
C2' O4' Cu2' 110.3(3)
C4' O5' Cu3' 110.7(3)
C3' O6' Cu3' 109.9(3)
O3' C1' O1' 125.8(5)
O3' C1' C2' 115.8(5)
O1' C1' C2' 118.4(4)
O4' C2' N1' 130.9(4)
O4' C2' C1' 117.5(4)
N1' C2' C1' 111.6(4)
O6' C3' N2' 131.0(5)
O6' C3' C4' 117.8(4)
N2' C3' C4' 111.2(4)
O5' C4' O2' 125.5(5)
O5' C4' C3' 115.6(4)
O2' C4' C3' 118.9(4)
C10' C5' C6' 119.4(4)
C10' C5' N1' 126.5(4)
C6' C5' N1' 114.1(4)
C7' C6' C5' 120.9(4)
C7' C6' N2' 126.3(4)
C5' C6' N2' 112.8(4)
C8' C7' C6' 118.7(5)
C7' C8' C9' 121.2(5)
C10' C9' C8' 120.6(5)
C9' C10' C5' 119.1(5)
C12' C11' N3' 114.1(6)
C11' C12' N4' 112.5(5)
C18' C17' N6' 116.4(8)
C17' C18' N5' 112.9(6)
O13 Cl1 O11 105.6(8)
O13 Cl1 O12 113.2(5)
O11 Cl1 O12 99.9(7)
O13 Cl1 O14 112.4(3)
O11 Cl1 O14 110.7(7)
O12 Cl1 O14 113.9(5)
O16 Cl2 O15 109.3(8)
O16 Cl2 O18 112.0(5)
O15 Cl2 O18 107.3(4)
O16 Cl2 O17 108.6(6)
O15 Cl2 O17 105.9(4)
O18 Cl2 O17 113.6(4)
O20 Cl3 O21 109.3(7)
O20 Cl3 O22 110.2(4)
O21 Cl3 O22 111.1(4)
O20 Cl3 O19 104.8(7)
O21 Cl3 O19 106.6(7)
O22 Cl3 O19 114.5(5)
O24 Cl4 O26 110.7(6)
O24 Cl4 O25 110.3(4)
O26 Cl4 O25 111.3(4)
O24 Cl4 O23 106.2(4)
O26 Cl4 O23 110.6(7)
O25 Cl4 O23 107.6(4)

loop_
_geom_bond_atom_site_label_1
_geom_bond_atom_site_label_2
_geom_bond_distance
Cu1 N2 1.923(4)
Cu1 N1 1.925(3)
Cu1 O1 2.005(3)
Cu1 O2 2.005(3)
Cu1 O7 2.321(4)
Cu2 O4 1.969(3)
Cu2 O3 1.993(3)
Cu2 N3 2.016(4)
Cu2 N4 2.020(4)
Cu2 O8 2.392(4)
Cu3 O6 1.977(3)
Cu3 O5 1.996(3)
Cu3 N5 2.002(4)
Cu3 N6 2.006(4)
Cu3 O9 2.324(4)
N1 C2 1.304(5)
N1 C5 1.398(6)
N2 C3 1.295(5)
N2 C6 1.421(6)
N3 C14 1.465(7)
N3 C13 1.475(6)
N3 C11 1.475(6)
N4 C16 1.467(7)
N4 C12 1.468(7)
N4 C15 1.506(7)
N5 C18 1.473(7)
N5 C22 1.488(7)
N5 C21 1.490(7)
N6 C19 1.467(7)
N6 C17 1.475(7)
N6 C20 1.485(7)
O1 C1 1.249(5)
O2 C4 1.269(5)
O3 C1 1.263(5)
O4 C2 1.266(5)
O5 C4 1.245(5)
O6 C3 1.263(5)
C1 C2 1.517(6)
C3 C4 1.544(6)
C5 C10 1.374(6)
C5 C6 1.421(6)
C6 C7 1.380(6)
C7 C8 1.390(7)
C8 C9 1.373(7)
C9 C10 1.386(7)
C11 C12 1.503(8)
C17 C18 1.418(9)
Cu1' N1' 1.916(4)
Cu1' N2' 1.917(4)
Cu1' O1' 1.967(4)
Cu1' O2' 1.974(3)
Cu2' O4' 1.987(3)
Cu2' O3' 1.990(4)
Cu2' N3' 2.016(4)
Cu2' N4' 2.018(4)
Cu2' O8' 2.276(4)
Cu3' O6' 1.980(3)
Cu3' O5' 2.005(3)
Cu3' N5' 2.015(4)
Cu3' N6' 2.029(5)
Cu3' O9' 2.288(4)
N1' C2' 1.295(6)
N1' C5' 1.419(6)
N2' C3' 1.301(6)
N2' C6' 1.426(6)
N3' C11' 1.465(7)
N3' C14' 1.469(7)
N3' C13' 1.479(7)
N4' C16' 1.463(8)
N4' C12' 1.486(8)
N4' C15' 1.500(8)
N5' C21' 1.461(7)
N5' C22' 1.464(7)
N5' C18' 1.478(7)
N6' C19' 1.441(9)
N6' C17' 1.480(9)
N6' C20' 1.484(9)
O1' C1' 1.261(6)
O2' C4' 1.247(5)
O3' C1' 1.247(6)
O4' C2' 1.267(6)
O5' C4' 1.245(5)
O6' C3' 1.257(5)
C1' C2' 1.539(7)
C3' C4' 1.542(7)
C5' C10' 1.390(6)
C5' C6' 1.404(6)
C6' C7' 1.382(6)
C7' C8' 1.371(7)
C8' C9' 1.384(7)
C9' C10' 1.382(7)
C11' C12' 1.426(9)
C17' C18' 1.371(11)
Cl1 O13 1.355(6)
Cl1 O11 1.357(10)
Cl1 O12 1.358(7)
Cl1 O14 1.392(6)
Cl2 O16 1.292(7)
Cl2 O15 1.375(7)
Cl2 O18 1.403(5)
Cl2 O17 1.415(5)
Cl3 O20 1.329(7)
Cl3 O21 1.339(7)
Cl3 O22 1.404(5)
Cl3 O19 1.404(8)
Cl4 O24 1.356(5)
Cl4 O26 1.366(7)
Cl4 O25 1.412(5)
Cl4 O23 1.500(10)
